data_4088009
loop_
_publ_author_name
'Morsing, Thorbj\/orn J.'
'Reinholdt, Anders'
'Sauer, Stephan P. A.'
'Bendix, Jesper'

_publ_section_title
;
 Ligand Sphere Conversions in Terminal Carbide Complexes
;
_journal_issue 2
_journal_name_full Organometallics
_journal_page_first 100
_journal_paper_doi 10.1021/acs.organomet.5b00803
_journal_volume 35
_journal_year 2015
_chemical_formula_moiety 'C38 H66 Cl N P2 Ru'
_chemical_formula_sum 'C38 H66 Cl N P2 Ru'
_chemical_formula_weight 735.37
_space_group_crystal_system monoclinic
_space_group_IT_number 14
_space_group_name_Hall '-P 2yn'
_space_group_name_H-M_alt 'P 1 21/n 1'
_atom_sites_solution_hydrogens geom
_audit_creation_date 2015-06-03
_audit_creation_method
;
Olex2 1.2
(compiled 2015.01.26 svn.r3150 for OlexSys, GUI svn.r4998)
;
_cell_angle_alpha 90
_cell_angle_beta 115.829(2)
_cell_angle_gamma 90
_cell_formula_units_Z 4
_cell_length_a 13.2252(6)
_cell_length_b 23.4044(10)
_cell_length_c 13.5975(7)
_cell_measurement_reflns_used 9875
_cell_measurement_temperature 122(2)
_cell_measurement_theta_max 31.965
_cell_measurement_theta_min 2.860
_cell_volume 3788.3(3)
_computing_cell_refinement 'SAINT v8.34A (Bruker, 2013)'
_computing_data_reduction 'SAINT v8.34A (Bruker, 2013)'
_computing_molecular_graphics 'Olex2 (Dolomanov et al., 2009)'
_computing_publication_material 'Olex2 (Dolomanov et al., 2009)'
_computing_structure_refinement 'ShelXL (Sheldrick, 2008)'
_diffrn_ambient_temperature 122(2)
_diffrn_measured_fraction_theta_full 0.992
_diffrn_measured_fraction_theta_max 0.992
_diffrn_measurement_device_type 'Bruker APEX-II CCD'
_diffrn_measurement_method '\f and \w scans'
_diffrn_radiation_type MoK\a
_diffrn_radiation_wavelength 0.71073
_diffrn_reflns_av_R_equivalents 0.0500
_diffrn_reflns_av_unetI/netI 0.0753
_diffrn_reflns_Laue_measured_fraction_full 0.992
_diffrn_reflns_Laue_measured_fraction_max 0.992
_diffrn_reflns_limit_h_max 16
_diffrn_reflns_limit_h_min -16
_diffrn_reflns_limit_k_max 29
_diffrn_reflns_limit_k_min -29
_diffrn_reflns_limit_l_max 16
_diffrn_reflns_limit_l_min -17
_diffrn_reflns_number 20514
_diffrn_reflns_point_group_measured_fraction_full 0.992
_diffrn_reflns_point_group_measured_fraction_max 0.992
_diffrn_reflns_theta_full 25.242
_diffrn_reflns_theta_max 26.733
_diffrn_reflns_theta_min 2.499
_diffrn_standards_number 0
_exptl_absorpt_coefficient_mu 0.595
_exptl_absorpt_correction_T_max 0.7464
_exptl_absorpt_correction_T_min 0.6257
_exptl_absorpt_correction_type multi-scan
_exptl_absorpt_process_details
;
SADABS-2014/3 (Bruker,2014/3) was used for absorption correction.
wR2(int) was 0.1144 before and 0.0529 after correction.
The Ratio of minimum to maximum transmission is 0.8383.
The \l/2 correction factor is Not present.
;
_exptl_crystal_colour 'clear light yellow'
_exptl_crystal_colour_lustre clear
_exptl_crystal_colour_modifier light
_exptl_crystal_colour_primary yellow
_exptl_crystal_density_diffrn 1.289
_exptl_crystal_description prism
_exptl_crystal_F_000 1568
_exptl_crystal_size_max 0.223
_exptl_crystal_size_mid 0.154
_exptl_crystal_size_min 0.102
_refine_diff_density_max 0.835
_refine_diff_density_min -0.709
_refine_diff_density_rms 0.094
_refine_ls_extinction_method none
_refine_ls_goodness_of_fit_ref 1.035
_refine_ls_hydrogen_treatment constr
_refine_ls_matrix_type full
_refine_ls_number_parameters 416
_refine_ls_number_reflns 7981
_refine_ls_number_restraints 12
_refine_ls_restrained_S_all 1.034
_refine_ls_R_factor_all 0.0572
_refine_ls_R_factor_gt 0.0425
_refine_ls_shift/su_max 0.001
_refine_ls_shift/su_mean 0.000
_refine_ls_structure_factor_coef Fsqd
_refine_ls_weighting_details 'w=1/[\s^2^(Fo^2^)+(0.0218P)^2^+3.5138P] where P=(Fo^2^+2Fc^2^)/3'
_refine_ls_weighting_scheme calc
_refine_ls_wR_factor_gt 0.0976
_refine_ls_wR_factor_ref 0.1035
_reflns_Friedel_coverage 0.000
_reflns_number_gt 6496
_reflns_number_total 7981
_reflns_threshold_expression 'I > 2\s(I)'
_cod_data_source_file RuC-CN.cif
_cod_data_source_block mo_d8v1189_0m-mono
_cod_database_code 4088009
_shelxl_version_number 2013-3
_shelx_space_group_comment
;
The symmetry employed for this shelxl refinement is uniquely defined
by the following loop, which should always be used as a source of
symmetry information in preference to the above space-group names.
They are only intended as comments.
;
_shelx_estimated_absorpt_t_max 0.942
_shelx_estimated_absorpt_t_min 0.879
_olex2_refinement_description
;
1. Fixed Uiso
 At 1.2 times of:
  All C(H) groups, All C(H,H) groups
2. Uiso/Uaniso restraints and constraints
Uanis(C2A) \\sim Ueq, Uanis(N1A) \\sim Ueq: with sigma of 0.0075 and sigma for
terminal atoms of 0.015
3. Others
 Sof(Cl1A)=Sof(N1A)=Sof(C2A)=1-FVAR(1)
 Sof(Cl1)=Sof(N1)=Sof(C2)=FVAR(1)
4.a Ternary CH refined with riding coordinates:
 C15(H15), C9(H9), C3(H3), C33(H33), C27(H27), C21(H21)
4.b Secondary CH2 refined with riding coordinates:
 C22(H22A,H22B), C20(H20A,H20B), C19(H19A,H19B), C18(H18A,H18B), C17(H17A,
 H17B), C16(H16A,H16B), C14(H14A,H14B), C13(H13A,H13B), C12(H12A,H12B),
 C11(H11A,H11B), C10(H10A,H10B), C8(H8A,H8B), C7(H7A,H7B), C6(H6A,H6B), C5(H5A,
 H5B), C4(H4A,H4B), C38(H38A,H38B), C37(H37A,H37B), C36(H36A,H36B), C35(H35A,
 H35B), C34(H34A,H34B), C28(H28A,H28B), C29(H29A,H29B), C30(H30A,H30B),
 C31(H31A,H31B), C32(H32A,H32B), C23(H23A,H23B), C24(H24A,H24B), C25(H25A,H25B),
  C26(H26A,H26B)
;
_olex2_submission_special_instructions 'No special instructions were received'

loop_
_space_group_symop_operation_xyz
'x, y, z'
'-x+1/2, y+1/2, -z+1/2'
'-x, -y, -z'
'x-1/2, -y-1/2, z-1/2'

loop_
_atom_site_label
_atom_site_type_symbol
_atom_site_fract_x
_atom_site_fract_y
_atom_site_fract_z
_atom_site_U_iso_or_equiv
_atom_site_adp_type
_atom_site_occupancy
_atom_site_site_symmetry_order
_atom_site_calc_flag
_atom_site_refinement_flags_posn
_atom_site_refinement_flags_adp
_atom_site_refinement_flags_occupancy
_atom_site_disorder_assembly
_atom_site_disorder_group
Ru1 Ru 0.21262(2) 0.15869(2) 0.27113(2) 0.01332(8) Uani 1 1 d . . . . .
Cl1 Cl 0.2658(2) 0.06148(10) 0.2502(2) 0.0194(9) Uani 0.609(11) 1 d . . P A 1
P1 P 0.18738(6) 0.17749(3) 0.08667(6) 0.01273(16) Uani 1 1 d . . . . .
P2 P 0.19242(6) 0.12390(3) 0.42960(6) 0.01297(16) Uani 1 1 d . . . . .
C22 C 0.4262(3) 0.10338(16) 0.5510(3) 0.0334(9) Uani 1 1 d . . . . .
H22A H 0.4328 0.1390 0.5925 0.040 Uiso 1 1 calc R . . . .
H22B H 0.4348 0.1133 0.4843 0.040 Uiso 1 1 calc R . . . .
C1 C 0.3344(3) 0.19099(13) 0.3350(2) 0.0173(6) Uani 1 1 d . . . . .
C15 C 0.0497(2) 0.15165(12) -0.0163(2) 0.0155(6) Uani 1 1 d . . . . .
H15 H 0.0440 0.1618 -0.0899 0.019 Uiso 1 1 calc R . . . .
C20 C -0.0478(3) 0.18138(14) -0.0040(3) 0.0193(6) Uani 1 1 d . . . . .
H20A H -0.0437 0.1727 0.0689 0.023 Uiso 1 1 calc R . . . .
H20B H -0.0411 0.2233 -0.0094 0.023 Uiso 1 1 calc R . . . .
C19 C -0.1607(3) 0.16144(15) -0.0923(3) 0.0240(7) Uani 1 1 d . . . . .
H19A H -0.2220 0.1801 -0.0811 0.029 Uiso 1 1 calc R . . . .
H19B H -0.1673 0.1732 -0.1648 0.029 Uiso 1 1 calc R . . . .
C18 C -0.1738(3) 0.09694(16) -0.0907(3) 0.0330(9) Uani 1 1 d . . . . .
H18A H -0.2458 0.0853 -0.1517 0.040 Uiso 1 1 calc R . . . .
H18B H -0.1753 0.0854 -0.0213 0.040 Uiso 1 1 calc R . . . .
C17 C -0.0768(3) 0.06703(15) -0.1017(3) 0.0311(8) Uani 1 1 d . . . . .
H17A H -0.0806 0.0754 -0.1746 0.037 Uiso 1 1 calc R . . . .
H17B H -0.0843 0.0252 -0.0961 0.037 Uiso 1 1 calc R . . . .
C16 C 0.0367(3) 0.08639(13) -0.0136(3) 0.0260(7) Uani 1 1 d . . . . .
H16A H 0.0976 0.0675 -0.0251 0.031 Uiso 1 1 calc R . . . .
H16B H 0.0435 0.0748 0.0591 0.031 Uiso 1 1 calc R . . . .
C9 C 0.1898(3) 0.25529(12) 0.0596(2) 0.0145(6) Uani 1 1 d . . . . .
H9 H 0.1447 0.2742 0.0934 0.017 Uiso 1 1 calc R . . . .
C14 C 0.3091(3) 0.27932(13) 0.1189(3) 0.0192(6) Uani 1 1 d . . . . .
H14A H 0.3415 0.2681 0.1968 0.023 Uiso 1 1 calc R . . . .
H14B H 0.3567 0.2629 0.0866 0.023 Uiso 1 1 calc R . . . .
C13 C 0.3093(3) 0.34439(14) 0.1104(3) 0.0264(7) Uani 1 1 d . . . . .
H13A H 0.2661 0.3611 0.1473 0.032 Uiso 1 1 calc R . . . .
H13B H 0.3874 0.3587 0.1476 0.032 Uiso 1 1 calc R . . . .
C12 C 0.2571(3) 0.36300(14) -0.0092(3) 0.0271(8) Uani 1 1 d . . . . .
H12A H 0.2541 0.4052 -0.0133 0.033 Uiso 1 1 calc R . . . .
H12B H 0.3046 0.3495 -0.0441 0.033 Uiso 1 1 calc R . . . .
C11 C 0.1391(3) 0.33888(14) -0.0704(3) 0.0254(7) Uani 1 1 d . . . . .
H11A H 0.0898 0.3559 -0.0406 0.030 Uiso 1 1 calc R . . . .
H11B H 0.1091 0.3497 -0.1484 0.030 Uiso 1 1 calc R . . . .
C10 C 0.1372(3) 0.27422(13) -0.0611(2) 0.0183(6) Uani 1 1 d . . . . .
H10A H 0.1795 0.2569 -0.0983 0.022 Uiso 1 1 calc R . . . .
H10B H 0.0587 0.2605 -0.0980 0.022 Uiso 1 1 calc R . . . .
C3 C 0.2908(3) 0.13856(13) 0.0532(2) 0.0161(6) Uani 1 1 d . . . . .
H3 H 0.2699 0.0974 0.0510 0.019 Uiso 1 1 calc R . . . .
C8 C 0.4125(3) 0.14192(13) 0.1401(3) 0.0181(6) Uani 1 1 d . . . . .
H8A H 0.4161 0.1325 0.2125 0.022 Uiso 1 1 calc R . . . .
H8B H 0.4410 0.1813 0.1434 0.022 Uiso 1 1 calc R . . . .
C7 C 0.4862(3) 0.10028(14) 0.1133(3) 0.0248(7) Uani 1 1 d . . . . .
H7A H 0.5651 0.1041 0.1689 0.030 Uiso 1 1 calc R . . . .
H7B H 0.4615 0.0607 0.1165 0.030 Uiso 1 1 calc R . . . .
C6 C 0.4799(3) 0.11144(16) 0.0005(3) 0.0312(8) Uani 1 1 d . . . . .
H6A H 0.5121 0.1495 -0.0006 0.037 Uiso 1 1 calc R . . . .
H6B H 0.5249 0.0824 -0.0159 0.037 Uiso 1 1 calc R . . . .
C5 C 0.3587(3) 0.10919(18) -0.0865(3) 0.0353(9) Uani 1 1 d . . . . .
H5A H 0.3294 0.0699 -0.0910 0.042 Uiso 1 1 calc R . . . .
H5B H 0.3561 0.1189 -0.1584 0.042 Uiso 1 1 calc R . . . .
C4 C 0.2839(3) 0.15083(15) -0.0607(3) 0.0250(7) Uani 1 1 d . . . . .
H4A H 0.2052 0.1469 -0.1165 0.030 Uiso 1 1 calc R . . . .
H4B H 0.3085 0.1905 -0.0633 0.030 Uiso 1 1 calc R . . . .
C33 C 0.0648(2) 0.07926(12) 0.3892(2) 0.0150(6) Uani 1 1 d . . . . .
H33 H 0.0524 0.0736 0.4560 0.018 Uiso 1 1 calc R . . . .
C38 C 0.0739(3) 0.01946(14) 0.3462(3) 0.0302(8) Uani 1 1 d . . . . .
H38A H 0.0879 0.0233 0.2807 0.036 Uiso 1 1 calc R . . . .
H38B H 0.1380 -0.0014 0.4027 0.036 Uiso 1 1 calc R . . . .
C37 C -0.0341(3) -0.01412(14) 0.3172(3) 0.0317(9) Uani 1 1 d . . . . .
H37A H -0.0279 -0.0519 0.2875 0.038 Uiso 1 1 calc R . . . .
H37B H -0.0444 -0.0206 0.3842 0.038 Uiso 1 1 calc R . . . .
C36 C -0.1354(3) 0.01702(16) 0.2340(3) 0.0341(9) Uani 1 1 d . . . . .
H36A H -0.1284 0.0206 0.1647 0.041 Uiso 1 1 calc R . . . .
H36B H -0.2041 -0.0053 0.2193 0.041 Uiso 1 1 calc R . . . .
C35 C -0.1458(3) 0.07581(16) 0.2746(3) 0.0354(9) Uani 1 1 d . . . . .
H35A H -0.1616 0.0721 0.3392 0.042 Uiso 1 1 calc R . . . .
H35B H -0.2097 0.0962 0.2169 0.042 Uiso 1 1 calc R . . . .
C34 C -0.0379(3) 0.11062(14) 0.3057(3) 0.0267(8) Uani 1 1 d . . . . .
H34A H -0.0272 0.1183 0.2393 0.032 Uiso 1 1 calc R . . . .
H34B H -0.0455 0.1478 0.3365 0.032 Uiso 1 1 calc R . . . .
C27 C 0.1705(2) 0.18309(12) 0.5093(2) 0.0147(6) Uani 1 1 d . . . . .
H27 H 0.1133 0.2084 0.4535 0.018 Uiso 1 1 calc R . . . .
C28 C 0.2750(3) 0.22025(14) 0.5645(3) 0.0240(7) Uani 1 1 d . . . . .
H28A H 0.3335 0.1987 0.6253 0.029 Uiso 1 1 calc R . . . .
H28B H 0.3048 0.2297 0.5112 0.029 Uiso 1 1 calc R . . . .
C29 C 0.2484(3) 0.27517(15) 0.6085(3) 0.0304(8) Uani 1 1 d . . . . .
H29A H 0.3180 0.2979 0.6458 0.036 Uiso 1 1 calc R . . . .
H29B H 0.1943 0.2982 0.5470 0.036 Uiso 1 1 calc R . . . .
C30 C 0.1991(3) 0.26220(15) 0.6882(3) 0.0280(8) Uani 1 1 d . . . . .
H30A H 0.2564 0.2431 0.7537 0.034 Uiso 1 1 calc R . . . .
H30B H 0.1777 0.2984 0.7119 0.034 Uiso 1 1 calc R . . . .
C31 C 0.0969(3) 0.22412(14) 0.6359(3) 0.0254(7) Uani 1 1 d . . . . .
H31A H 0.0366 0.2452 0.5759 0.030 Uiso 1 1 calc R . . . .
H31B H 0.0693 0.2145 0.6909 0.030 Uiso 1 1 calc R . . . .
C32 C 0.1217(3) 0.16870(13) 0.5905(3) 0.0226(7) Uani 1 1 d . . . . .
H32A H 0.0516 0.1463 0.5531 0.027 Uiso 1 1 calc R . . . .
H32B H 0.1761 0.1453 0.6511 0.027 Uiso 1 1 calc R . . . .
C21 C 0.3103(2) 0.07742(13) 0.5184(3) 0.0169(6) Uani 1 1 d . . . . .
H21 H 0.3068 0.0429 0.4736 0.020 Uiso 1 1 calc R . . . .
C23 C 0.5198(3) 0.06246(17) 0.6206(3) 0.0321(8) Uani 1 1 d . . . . .
H23A H 0.5192 0.0289 0.5760 0.039 Uiso 1 1 calc R . . . .
H23B H 0.5933 0.0818 0.6442 0.039 Uiso 1 1 calc R . . . .
C24 C 0.5068(3) 0.04248(17) 0.7202(3) 0.0327(9) Uani 1 1 d . . . . .
H24A H 0.5669 0.0148 0.7617 0.039 Uiso 1 1 calc R . . . .
H24B H 0.5141 0.0755 0.7684 0.039 Uiso 1 1 calc R . . . .
C25 C 0.3937(3) 0.01471(18) 0.6866(3) 0.0386(10) Uani 1 1 d . . . . .
H25A H 0.3852 0.0032 0.7527 0.046 Uiso 1 1 calc R . . . .
H25B H 0.3892 -0.0202 0.6438 0.046 Uiso 1 1 calc R . . . .
C26 C 0.2982(3) 0.05535(17) 0.6181(3) 0.0305(8) Uani 1 1 d . . . . .
H26A H 0.2255 0.0351 0.5939 0.037 Uiso 1 1 calc R . . . .
H26B H 0.2975 0.0881 0.6639 0.037 Uiso 1 1 calc R . . . .
Cl1A Cl 0.0841(4) 0.2387(2) 0.2546(4) 0.0167(15) Uani 0.391(11) 1 d . . P A 2
N1 N 0.0535(9) 0.2598(5) 0.2532(8) 0.0315(19) Uani 0.609(11) 1 d . . P A 1
C2 C 0.1125(13) 0.2241(7) 0.2613(15) 0.019(3) Uani 0.609(11) 1 d . . P A 1
N1A N 0.2726(10) 0.0357(8) 0.2391(10) 0.026(3) Uani 0.391(11) 1 d . U P A 2
C2A C 0.2498(14) 0.0802(7) 0.2531(16) 0.016(3) Uani 0.391(11) 1 d . U P A 2

loop_
_atom_site_aniso_label
_atom_site_aniso_U_11
_atom_site_aniso_U_22
_atom_site_aniso_U_33
_atom_site_aniso_U_23
_atom_site_aniso_U_13
_atom_site_aniso_U_12
Ru1 0.01340(13) 0.01543(12) 0.01130(12) 0.00062(10) 0.00552(9) -0.00255(10)
Cl1 0.0251(12) 0.016(2) 0.0215(9) 0.0013(13) 0.0139(8) 0.0049(13)
P1 0.0118(4) 0.0149(3) 0.0116(4) 0.0001(3) 0.0052(3) -0.0006(3)
P2 0.0120(4) 0.0154(4) 0.0122(4) 0.0011(3) 0.0059(3) -0.0008(3)
C22 0.0182(18) 0.039(2) 0.039(2) 0.0156(18) 0.0090(16) 0.0012(16)
C1 0.0148(15) 0.0235(16) 0.0140(15) 0.0002(13) 0.0067(12) -0.0022(12)
C15 0.0127(14) 0.0171(15) 0.0145(14) -0.0001(12) 0.0038(12) -0.0017(12)
C20 0.0160(16) 0.0239(16) 0.0185(16) -0.0013(13) 0.0079(13) 0.0000(13)
C19 0.0161(16) 0.0322(18) 0.0204(17) -0.0050(15) 0.0049(13) 0.0010(14)
C18 0.0186(18) 0.036(2) 0.034(2) 0.0034(17) 0.0022(16) -0.0110(15)
C17 0.0279(19) 0.0190(17) 0.034(2) -0.0025(15) 0.0016(16) -0.0067(14)
C16 0.0202(17) 0.0143(15) 0.033(2) -0.0027(14) 0.0016(15) 0.0001(13)
C9 0.0175(15) 0.0136(14) 0.0130(14) 0.0012(12) 0.0072(12) -0.0002(12)
C14 0.0181(16) 0.0192(15) 0.0173(16) 0.0021(13) 0.0049(13) -0.0036(12)
C13 0.0260(18) 0.0209(16) 0.0278(19) 0.0009(15) 0.0077(15) -0.0054(14)
C12 0.034(2) 0.0155(15) 0.032(2) 0.0057(14) 0.0144(17) -0.0049(14)
C11 0.0271(18) 0.0224(16) 0.0252(18) 0.0075(14) 0.0100(15) 0.0026(14)
C10 0.0196(16) 0.0195(15) 0.0137(15) 0.0035(12) 0.0055(13) -0.0002(12)
C3 0.0149(15) 0.0184(14) 0.0150(15) -0.0010(12) 0.0065(12) -0.0008(12)
C8 0.0147(15) 0.0230(15) 0.0157(15) -0.0010(13) 0.0057(12) 0.0003(12)
C7 0.0152(16) 0.0280(17) 0.0286(19) 0.0000(15) 0.0071(14) 0.0064(14)
C6 0.0250(19) 0.039(2) 0.032(2) -0.0060(17) 0.0156(16) 0.0091(16)
C5 0.031(2) 0.052(2) 0.0231(19) -0.0130(18) 0.0124(16) 0.0071(18)
C4 0.0214(17) 0.037(2) 0.0161(16) 0.0001(15) 0.0083(13) 0.0062(15)
C33 0.0124(15) 0.0177(14) 0.0161(15) 0.0011(12) 0.0072(12) -0.0026(12)
C38 0.0257(19) 0.0176(16) 0.052(2) -0.0089(16) 0.0212(18) -0.0059(14)
C37 0.035(2) 0.0188(16) 0.050(2) -0.0103(16) 0.0265(19) -0.0116(15)
C36 0.028(2) 0.041(2) 0.032(2) -0.0130(17) 0.0118(16) -0.0214(17)
C35 0.0167(18) 0.030(2) 0.048(2) 0.0023(17) 0.0039(17) -0.0041(15)
C34 0.0175(17) 0.0213(17) 0.032(2) 0.0018(15) 0.0020(15) -0.0052(13)
C27 0.0124(14) 0.0163(14) 0.0158(15) 0.0002(12) 0.0065(12) 0.0001(12)
C28 0.0234(18) 0.0240(16) 0.0298(19) -0.0135(15) 0.0164(15) -0.0094(14)
C29 0.041(2) 0.0267(18) 0.036(2) -0.0138(16) 0.0277(19) -0.0147(16)
C30 0.033(2) 0.0276(18) 0.0284(19) -0.0083(15) 0.0181(16) -0.0007(15)
C31 0.0277(19) 0.0269(17) 0.0311(19) 0.0013(15) 0.0216(16) 0.0022(14)
C32 0.0273(18) 0.0223(16) 0.0265(18) -0.0011(14) 0.0195(15) -0.0028(13)
C21 0.0149(15) 0.0184(15) 0.0169(15) 0.0038(12) 0.0065(12) 0.0035(12)
C23 0.0159(17) 0.045(2) 0.034(2) 0.0134(17) 0.0092(15) 0.0051(16)
C24 0.0240(19) 0.047(2) 0.0232(18) 0.0118(17) 0.0066(15) 0.0150(17)
C25 0.028(2) 0.047(2) 0.044(2) 0.032(2) 0.0186(18) 0.0142(18)
C26 0.0226(18) 0.045(2) 0.0280(19) 0.0173(17) 0.0148(16) 0.0091(16)
Cl1A 0.012(4) 0.020(4) 0.0152(15) 0.005(2) 0.004(2) 0.007(2)
N1 0.024(5) 0.038(5) 0.028(3) 0.003(4) 0.007(3) 0.010(4)
C2 0.007(7) 0.036(9) 0.013(4) 0.008(5) 0.004(5) 0.002(4)
N1A 0.019(4) 0.033(7) 0.032(5) -0.008(5) 0.016(4) 0.001(5)
C2A 0.010(5) 0.022(7) 0.019(5) 0.002(5) 0.008(4) 0.006(5)

loop_
_atom_type_symbol
_atom_type_description
_atom_type_scat_dispersion_real
_atom_type_scat_dispersion_imag
_atom_type_scat_source
C C 0.0033 0.0016 'International Tables Vol C Tables 4.2.6.8 and 6.1.1.4'
H H 0.0000 0.0000 'International Tables Vol C Tables 4.2.6.8 and 6.1.1.4'
Cl Cl 0.1484 0.1585 'International Tables Vol C Tables 4.2.6.8 and 6.1.1.4'
N N 0.0061 0.0033 'International Tables Vol C Tables 4.2.6.8 and 6.1.1.4'
P P 0.1023 0.0942 'International Tables Vol C Tables 4.2.6.8 and 6.1.1.4'
Ru Ru -1.2594 0.8363 'International Tables Vol C Tables 4.2.6.8 and 6.1.1.4'

loop_
_geom_angle_atom_site_label_1
_geom_angle_atom_site_label_2
_geom_angle_atom_site_label_3
_geom_angle
P1 Ru1 Cl1 88.01(6)
P1 Ru1 P2 164.24(3)
P1 Ru1 Cl1A 89.38(13)
P2 Ru1 Cl1 86.52(6)
P2 Ru1 Cl1A 89.86(13)
C1 Ru1 Cl1 103.01(12)
C1 Ru1 P1 97.17(10)
C1 Ru1 P2 98.46(10)
C1 Ru1 Cl1A 100.17(17)
C1 Ru1 C2 98.7(6)
C1 Ru1 C2A 105.0(5)
C2 Ru1 Cl1 158.2(6)
C2 Ru1 P1 90.2(5)
C2 Ru1 P2 89.4(5)
C2A Ru1 P1 88.2(6)
C2A Ru1 P2 85.8(6)
C2A Ru1 Cl1A 154.9(5)
C15 P1 Ru1 111.74(10)
C15 P1 C9 105.45(13)
C15 P1 C3 103.96(13)
C9 P1 Ru1 112.08(9)
C3 P1 Ru1 112.39(10)
C3 P1 C9 110.72(13)
C33 P2 Ru1 111.37(10)
C33 P2 C27 103.89(13)
C27 P2 Ru1 111.93(9)
C21 P2 Ru1 112.90(9)
C21 P2 C33 105.16(14)
C21 P2 C27 111.01(14)
H22A C22 H22B 107.9
C21 C22 H22A 109.2
C21 C22 H22B 109.2
C21 C22 C23 111.8(3)
C23 C22 H22A 109.2
C23 C22 H22B 109.2
P1 C15 H15 107.5
C20 C15 P1 111.5(2)
C20 C15 H15 107.5
C20 C15 C16 109.8(3)
C16 C15 P1 112.9(2)
C16 C15 H15 107.5
C15 C20 H20A 109.5
C15 C20 H20B 109.5
H20A C20 H20B 108.1
C19 C20 C15 110.8(3)
C19 C20 H20A 109.5
C19 C20 H20B 109.5
C20 C19 H19A 109.3
C20 C19 H19B 109.3
H19A C19 H19B 107.9
C18 C19 C20 111.8(3)
C18 C19 H19A 109.3
C18 C19 H19B 109.3
C19 C18 H18A 109.6
C19 C18 H18B 109.6
C19 C18 C17 110.4(3)
H18A C18 H18B 108.1
C17 C18 H18A 109.6
C17 C18 H18B 109.6
C18 C17 H17A 109.3
C18 C17 H17B 109.3
C18 C17 C16 111.6(3)
H17A C17 H17B 108.0
C16 C17 H17A 109.3
C16 C17 H17B 109.3
C15 C16 H16A 109.4
C15 C16 H16B 109.4
C17 C16 C15 111.0(3)
C17 C16 H16A 109.4
C17 C16 H16B 109.4
H16A C16 H16B 108.0
P1 C9 H9 106.2
C14 C9 P1 111.0(2)
C14 C9 H9 106.2
C14 C9 C10 109.7(2)
C10 C9 P1 116.9(2)
C10 C9 H9 106.2
C9 C14 H14A 109.4
C9 C14 H14B 109.4
H14A C14 H14B 108.0
C13 C14 C9 111.2(3)
C13 C14 H14A 109.4
C13 C14 H14B 109.4
C14 C13 H13A 109.6
C14 C13 H13B 109.6
H13A C13 H13B 108.1
C12 C13 C14 110.5(3)
C12 C13 H13A 109.6
C12 C13 H13B 109.6
C13 C12 H12A 109.5
C13 C12 H12B 109.5
H12A C12 H12B 108.1
C11 C12 C13 110.9(3)
C11 C12 H12A 109.5
C11 C12 H12B 109.5
C12 C11 H11A 109.2
C12 C11 H11B 109.2
H11A C11 H11B 107.9
C10 C11 C12 112.0(3)
C10 C11 H11A 109.2
C10 C11 H11B 109.2
C9 C10 H10A 109.4
C9 C10 H10B 109.4
C11 C10 C9 111.0(3)
C11 C10 H10A 109.4
C11 C10 H10B 109.4
H10A C10 H10B 108.0
P1 C3 H3 104.9
C8 C3 P1 115.2(2)
C8 C3 H3 104.9
C8 C3 C4 110.4(2)
C4 C3 P1 115.4(2)
C4 C3 H3 104.9
C3 C8 H8A 109.6
C3 C8 H8B 109.6
C3 C8 C7 110.4(3)
H8A C8 H8B 108.1
C7 C8 H8A 109.6
C7 C8 H8B 109.6
C8 C7 H7A 109.3
C8 C7 H7B 109.3
H7A C7 H7B 107.9
C6 C7 C8 111.7(3)
C6 C7 H7A 109.3
C6 C7 H7B 109.3
C7 C6 H6A 109.5
C7 C6 H6B 109.5
H6A C6 H6B 108.1
C5 C6 C7 110.7(3)
C5 C6 H6A 109.5
C5 C6 H6B 109.5
C6 C5 H5A 109.3
C6 C5 H5B 109.3
C6 C5 C4 111.5(3)
H5A C5 H5B 108.0
C4 C5 H5A 109.3
C4 C5 H5B 109.3
C3 C4 H4A 109.5
C3 C4 H4B 109.5
C5 C4 C3 110.5(3)
C5 C4 H4A 109.5
C5 C4 H4B 109.5
H4A C4 H4B 108.1
P2 C33 H33 107.1
C38 C33 P2 114.4(2)
C38 C33 H33 107.1
C34 C33 P2 110.5(2)
C34 C33 H33 107.1
C34 C33 C38 110.3(3)
C33 C38 H38A 109.6
C33 C38 H38B 109.6
H38A C38 H38B 108.1
C37 C38 C33 110.3(3)
C37 C38 H38A 109.6
C37 C38 H38B 109.6
C38 C37 H37A 109.3
C38 C37 H37B 109.3
H37A C37 H37B 107.9
C36 C37 C38 111.7(3)
C36 C37 H37A 109.3
C36 C37 H37B 109.3
C37 C36 H36A 109.4
C37 C36 H36B 109.4
H36A C36 H36B 108.0
C35 C36 C37 111.0(3)
C35 C36 H36A 109.4
C35 C36 H36B 109.4
C36 C35 H35A 109.4
C36 C35 H35B 109.4
C36 C35 C34 111.3(3)
H35A C35 H35B 108.0
C34 C35 H35A 109.4
C34 C35 H35B 109.4
C33 C34 C35 111.7(3)
C33 C34 H34A 109.3
C33 C34 H34B 109.3
C35 C34 H34A 109.3
C35 C34 H34B 109.3
H34A C34 H34B 107.9
P2 C27 H27 105.0
C28 C27 P2 112.0(2)
C28 C27 H27 105.0
C28 C27 C32 110.2(3)
C32 C27 P2 118.4(2)
C32 C27 H27 105.0
C27 C28 H28A 109.4
C27 C28 H28B 109.4
H28A C28 H28B 108.0
C29 C28 C27 111.2(3)
C29 C28 H28A 109.4
C29 C28 H28B 109.4
C28 C29 H29A 109.5
C28 C29 H29B 109.5
H29A C29 H29B 108.1
C30 C29 C28 110.8(3)
C30 C29 H29A 109.5
C30 C29 H29B 109.5
C29 C30 H30A 109.5
C29 C30 H30B 109.5
H30A C30 H30B 108.1
C31 C30 C29 110.9(3)
C31 C30 H30A 109.5
C31 C30 H30B 109.5
C30 C31 H31A 109.1
C30 C31 H31B 109.1
C30 C31 C32 112.6(3)
H31A C31 H31B 107.8
C32 C31 H31A 109.1
C32 C31 H31B 109.1
C27 C32 H32A 109.8
C27 C32 H32B 109.8
C31 C32 C27 109.5(2)
C31 C32 H32A 109.8
C31 C32 H32B 109.8
H32A C32 H32B 108.2
P2 C21 H21 105.9
C22 C21 P2 114.2(2)
C22 C21 H21 105.9
C26 C21 P2 113.2(2)
C26 C21 C22 111.1(3)
C26 C21 H21 105.9
C22 C23 H23A 109.3
C22 C23 H23B 109.3
H23A C23 H23B 107.9
C24 C23 C22 111.8(3)
C24 C23 H23A 109.3
C24 C23 H23B 109.3
C23 C24 H24A 109.6
C23 C24 H24B 109.6
H24A C24 H24B 108.1
C25 C24 C23 110.3(3)
C25 C24 H24A 109.6
C25 C24 H24B 109.6
C24 C25 H25A 109.4
C24 C25 H25B 109.4
C24 C25 C26 111.3(3)
H25A C25 H25B 108.0
C26 C25 H25A 109.4
C26 C25 H25B 109.4
C21 C26 C25 111.9(3)
C21 C26 H26A 109.2
C21 C26 H26B 109.2
C25 C26 H26A 109.2
C25 C26 H26B 109.2
H26A C26 H26B 107.9
N1 C2 Ru1 178(2)
N1A C2A Ru1 177(2)

loop_
_geom_bond_atom_site_label_1
_geom_bond_atom_site_label_2
_geom_bond_distance
Ru1 Cl1 2.435(2)
Ru1 P1 2.4221(8)
Ru1 P2 2.4247(8)
Ru1 C1 1.643(3)
Ru1 Cl1A 2.472(4)
Ru1 C2 1.990(11)
Ru1 C2A 1.944(15)
P1 C15 1.849(3)
P1 C9 1.861(3)
P1 C3 1.857(3)
P2 C33 1.853(3)
P2 C27 1.857(3)
P2 C21 1.853(3)
C22 H22A 0.9900
C22 H22B 0.9900
C22 C21 1.524(4)
C22 C23 1.525(5)
C15 H15 1.0000
C15 C20 1.537(4)
C15 C16 1.539(4)
C20 H20A 0.9900
C20 H20B 0.9900
C20 C19 1.525(4)
C19 H19A 0.9900
C19 H19B 0.9900
C19 C18 1.521(5)
C18 H18A 0.9900
C18 H18B 0.9900
C18 C17 1.524(5)
C17 H17A 0.9900
C17 H17B 0.9900
C17 C16 1.526(5)
C16 H16A 0.9900
C16 H16B 0.9900
C9 H9 1.0000
C9 C14 1.532(4)
C9 C10 1.543(4)
C14 H14A 0.9900
C14 H14B 0.9900
C14 C13 1.527(4)
C13 H13A 0.9900
C13 H13B 0.9900
C13 C12 1.527(5)
C12 H12A 0.9900
C12 H12B 0.9900
C12 C11 1.521(5)
C11 H11A 0.9900
C11 H11B 0.9900
C11 C10 1.520(4)
C10 H10A 0.9900
C10 H10B 0.9900
C3 H3 1.0000
C3 C8 1.529(4)
C3 C4 1.538(4)
C8 H8A 0.9900
C8 H8B 0.9900
C8 C7 1.530(4)
C7 H7A 0.9900
C7 H7B 0.9900
C7 C6 1.523(5)
C6 H6A 0.9900
C6 H6B 0.9900
C6 C5 1.523(5)
C5 H5A 0.9900
C5 H5B 0.9900
C5 C4 1.534(4)
C4 H4A 0.9900
C4 H4B 0.9900
C33 H33 1.0000
C33 C38 1.542(4)
C33 C34 1.526(4)
C38 H38A 0.9900
C38 H38B 0.9900
C38 C37 1.524(5)
C37 H37A 0.9900
C37 H37B 0.9900
C37 C36 1.511(5)
C36 H36A 0.9900
C36 H36B 0.9900
C36 C35 1.511(5)
C35 H35A 0.9900
C35 H35B 0.9900
C35 C34 1.534(5)
C34 H34A 0.9900
C34 H34B 0.9900
C27 H27 1.0000
C27 C28 1.525(4)
C27 C32 1.540(4)
C28 H28A 0.9900
C28 H28B 0.9900
C28 C29 1.522(4)
C29 H29A 0.9900
C29 H29B 0.9900
C29 C30 1.520(4)
C30 H30A 0.9900
C30 H30B 0.9900
C30 C31 1.513(5)
C31 H31A 0.9900
C31 H31B 0.9900
C31 C32 1.532(4)
C32 H32A 0.9900
C32 H32B 0.9900
C21 H21 1.0000
C21 C26 1.523(4)
C23 H23A 0.9900
C23 H23B 0.9900
C23 C24 1.513(5)
C24 H24A 0.9900
C24 H24B 0.9900
C24 C25 1.507(5)
C25 H25A 0.9900
C25 H25B 0.9900
C25 C26 1.531(5)
C26 H26A 0.9900
C26 H26B 0.9900
N1 C2 1.115(19)
N1A C2A 1.12(3)

loop_
_geom_torsion_atom_site_label_1
_geom_torsion_atom_site_label_2
_geom_torsion_atom_site_label_3
_geom_torsion_atom_site_label_4
_geom_torsion
Ru1 P1 C15 C20 60.8(2)
Ru1 P1 C15 C16 -63.4(2)
Ru1 P1 C9 C14 72.6(2)
Ru1 P1 C9 C10 -160.50(19)
Ru1 P1 C3 C8 -46.5(2)
Ru1 P1 C3 C4 -176.9(2)
Ru1 P2 C33 C38 73.6(2)
Ru1 P2 C33 C34 -51.5(2)
Ru1 P2 C27 C28 -68.1(2)
Ru1 P2 C27 C32 162.0(2)
Ru1 P2 C21 C22 51.7(3)
Ru1 P2 C21 C26 -179.9(2)
P1 C15 C20 C19 177.7(2)
P1 C15 C16 C17 -178.6(2)
P1 C9 C14 C13 -172.0(2)
P1 C9 C10 C11 176.7(2)
P1 C3 C8 C7 170.1(2)
P1 C3 C4 C5 -170.4(2)
P2 C33 C38 C37 179.0(3)
P2 C33 C34 C35 -177.4(3)
P2 C27 C28 C29 167.8(2)
P2 C27 C32 C31 -172.9(2)
P2 C21 C26 C25 177.1(3)
C22 C21 C26 C25 -52.9(4)
C22 C23 C24 C25 56.8(4)
C15 P1 C9 C14 -165.6(2)
C15 P1 C9 C10 -38.7(3)
C15 P1 C3 C8 -167.5(2)
C15 P1 C3 C4 62.1(3)
C15 C20 C19 C18 56.9(4)
C20 C15 C16 C17 56.4(4)
C20 C19 C18 C17 -55.9(4)
C19 C18 C17 C16 55.7(4)
C18 C17 C16 C15 -56.6(4)
C16 C15 C20 C19 -56.4(3)
C9 P1 C15 C20 -61.2(2)
C9 P1 C15 C16 174.6(2)
C9 P1 C3 C8 79.7(2)
C9 P1 C3 C4 -50.7(3)
C9 C14 C13 C12 -57.7(4)
C14 C9 C10 C11 -55.8(3)
C14 C13 C12 C11 56.1(4)
C13 C12 C11 C10 -55.6(4)
C12 C11 C10 C9 55.6(4)
C10 C9 C14 C13 57.3(3)
C3 P1 C15 C20 -177.8(2)
C3 P1 C15 C16 58.0(3)
C3 P1 C9 C14 -53.7(2)
C3 P1 C9 C10 73.1(3)
C3 C8 C7 C6 56.9(4)
C8 C3 C4 C5 56.9(4)
C8 C7 C6 C5 -55.9(4)
C7 C6 C5 C4 55.5(4)
C6 C5 C4 C3 -56.3(4)
C4 C3 C8 C7 -57.0(3)
C33 P2 C27 C28 171.6(2)
C33 P2 C27 C32 41.7(3)
C33 P2 C21 C22 173.3(2)
C33 P2 C21 C26 -58.3(3)
C33 C38 C37 C36 57.1(4)
C38 C33 C34 C35 55.2(4)
C38 C37 C36 C35 -57.0(4)
C37 C36 C35 C34 55.4(4)
C36 C35 C34 C33 -55.3(4)
C34 C33 C38 C37 -55.8(4)
C27 P2 C33 C38 -165.7(2)
C27 P2 C33 C34 69.1(2)
C27 P2 C21 C22 -74.9(3)
C27 P2 C21 C26 53.4(3)
C27 C28 C29 C30 57.4(4)
C28 C27 C32 C31 56.4(4)
C28 C29 C30 C31 -55.3(4)
C29 C30 C31 C32 55.5(4)
C30 C31 C32 C27 -55.9(4)
C32 C27 C28 C29 -58.2(4)
C21 P2 C33 C38 -49.0(3)
C21 P2 C33 C34 -174.1(2)
C21 P2 C27 C28 59.0(3)
C21 P2 C27 C32 -70.8(3)
C21 C22 C23 C24 -55.1(5)
C23 C22 C21 P2 -178.0(3)
C23 C22 C21 C26 52.6(4)
C23 C24 C25 C26 -56.9(4)
C24 C25 C26 C21 55.6(5)
